data_4078730
loop_
_publ_author_name
'Takao, Toshiro'
'Kawashima, Takashi'
'Kanda, Hideyuki'
'Okamura, Rei'
'Suzuki, Hiroharu'

_publ_section_title
;
 Synthesis of Triruthenium Complexes Containing a Triply Bridging Pyridyl
 Ligand and Its Transformations to Face-Capping Pyridine and
 Perpendicularly Coordinated Pyridyl Ligands
;
_journal_issue 13
_journal_name_full Organometallics
_journal_page_first 4817
_journal_paper_doi 10.1021/om300379d
_journal_volume 31
_journal_year 2012
_chemical_formula_sum 'C38 H57 N O2 Ru3'
_chemical_formula_weight 863.06
_chemical_name_systematic
; 
 ? 
;
_space_group_IT_number 2
_symmetry_cell_setting triclinic
_symmetry_space_group_name_Hall '-P 1'
_symmetry_space_group_name_H-M 'P -1'
_atom_sites_solution_hydrogens geom
_atom_sites_solution_primary direct
_atom_sites_solution_secondary difmap
_audit_creation_method SHELXL-97
_cell_angle_alpha 78.9596(19)
_cell_angle_beta 77.611(2)
_cell_angle_gamma 72.0478(19)
_cell_formula_units_Z 2
_cell_length_a 8.8245(7)
_cell_length_b 11.0624(8)
_cell_length_c 20.5986(16)
_cell_measurement_reflns_used 16533
_cell_measurement_temperature 193(2)
_cell_measurement_theta_max 27.46
_cell_measurement_theta_min 3.01
_cell_volume 1851.3(2)
_computing_cell_refinement 'PROCESS-AUTO (T.Higashi, 1998)'
_computing_data_collection 'PROCESS-AUTO (T.Higashi, 1998)'
_computing_data_reduction 'PROCESS-AUTO (T.Higashi, 1998)'
_computing_molecular_graphics 'ORTEX (P.McArdle, 1995)'
_computing_publication_material 'SHELXL-97 (Sheldrick, 1997)'
_computing_structure_refinement 'SHELXL-97 (Sheldrick, 1997)'
_computing_structure_solution 'SHELXS-97 (Sheldrick, 1990)'
_diffrn_ambient_temperature 193(2)
_diffrn_detector_area_resol_mean 100
_diffrn_measured_fraction_theta_full 0.962
_diffrn_measured_fraction_theta_max 0.962
_diffrn_measurement_device_type 'Rigaku R-AXIS RAPID Imaging Plate'
_diffrn_measurement_method 'oscillation photograph'
_diffrn_radiation_monochromator graphite
_diffrn_radiation_source 'Rigaku Rotating Anode ultraX18'
_diffrn_radiation_type MoK\a
_diffrn_radiation_wavelength 0.71069
_diffrn_reflns_av_R_equivalents 0.0328
_diffrn_reflns_av_sigmaI/netI 0.0457
_diffrn_reflns_limit_h_max 11
_diffrn_reflns_limit_h_min -11
_diffrn_reflns_limit_k_max 14
_diffrn_reflns_limit_k_min -14
_diffrn_reflns_limit_l_max 26
_diffrn_reflns_limit_l_min -26
_diffrn_reflns_number 16533
_diffrn_reflns_theta_full 27.46
_diffrn_reflns_theta_max 27.46
_diffrn_reflns_theta_min 3.01
_exptl_absorpt_coefficient_mu 1.240
_exptl_absorpt_correction_T_max 1.0000
_exptl_absorpt_correction_T_min 0.6499
_exptl_absorpt_correction_type empirical
_exptl_absorpt_process_details 'ABSCOR (T.Higashi, 2001)'
_exptl_crystal_colour red
_exptl_crystal_density_diffrn 1.548
_exptl_crystal_density_meas ?
_exptl_crystal_density_method 'not measured'
_exptl_crystal_description platelet
_exptl_crystal_F_000 880
_exptl_crystal_size_max 0.130
_exptl_crystal_size_mid 0.070
_exptl_crystal_size_min 0.020
_refine_diff_density_max 0.695
_refine_diff_density_min -1.132
_refine_diff_density_rms 0.105
_refine_ls_extinction_coef 0.0027(3)
_refine_ls_extinction_expression Fc^*^=kFc[1+0.001xFc^2^\l^3^/sin(2\q)]^-1/4^
_refine_ls_extinction_method SHELXL
_refine_ls_goodness_of_fit_ref 1.022
_refine_ls_hydrogen_treatment mixed
_refine_ls_matrix_type full
_refine_ls_number_parameters 430
_refine_ls_number_reflns 8150
_refine_ls_number_restraints 0
_refine_ls_restrained_S_all 1.022
_refine_ls_R_factor_all 0.0555
_refine_ls_R_factor_gt 0.0374
_refine_ls_shift/su_max 0.001
_refine_ls_shift/su_mean 0.000
_refine_ls_structure_factor_coef Fsqd
_refine_ls_weighting_details 'calc w=1/[\s^2^(Fo^2^)+(0.0297P)^2^+3.7508P] where P=(Fo^2^+2Fc^2^)/3'
_refine_ls_weighting_scheme calc
_refine_ls_wR_factor_gt 0.0778
_refine_ls_wR_factor_ref 0.0860
_reflns_number_gt 6376
_reflns_number_total 8180
_reflns_threshold_expression >2sigma(I)
_cod_data_source_file om300379d_si_001.cif
_cod_data_source_block 2c
_cod_depositor_comments
;
The following automatic conversions were performed:

'_symmetry_cell_setting' value 'Triclinic' changed to 'triclinic'
according to /home/saulius/struct/CIF-dictionaries/cif_core.dic
dictionary named 'cif_core.dic' version 2.4.2 from 2011-04-26.

Automatic conversion script
Id: cif_fix_values 1891 2012-01-12 08:04:46Z andrius 

The following automatic conversions were performed:

'_exptl_crystal_density_meas' value 'not measured' was changed to '?'
- the value is perceived as not measured.

Automatic conversion script
Id: cif_fix_values 3008 2015-01-20 13:52:24Z robertas 
;
_cod_original_sg_symbol_H-M P-1
_cod_database_code 4078730

loop_
_symmetry_equiv_pos_as_xyz
'x, y, z'
'-x, -y, -z'

loop_
_atom_site_label
_atom_site_type_symbol
_atom_site_fract_x
_atom_site_fract_y
_atom_site_fract_z
_atom_site_U_iso_or_equiv
_atom_site_adp_type
_atom_site_occupancy
_atom_site_symmetry_multiplicity
_atom_site_calc_flag
_atom_site_refinement_flags
Ru1 Ru 0.79442(4) 0.79350(3) 0.725714(15) 0.02476(9) Uani 1 1 d .
Ru2 Ru 0.90402(4) 0.77188(3) 0.848432(15) 0.02542(9) Uani 1 1 d .
Ru3 Ru 0.85497(4) 1.00946(3) 0.760641(15) 0.02568(9) Uani 1 1 d .
N1 N 1.0335(4) 0.7435(3) 0.75366(15) 0.0257(7) Uani 1 1 d .
C1 C 1.0056(4) 0.8637(4) 0.71068(19) 0.0272(8) Uani 1 1 d .
C2 C 1.1047(5) 0.8665(4) 0.6466(2) 0.0297(8) Uani 1 1 d .
H2A H 1.083(4) 0.947(4) 0.6179(18) 0.015(9) Uiso 1 1 d .
C3 C 1.2301(5) 0.7620(4) 0.6284(2) 0.0335(9) Uani 1 1 d .
C4 C 1.2563(5) 0.6439(4) 0.6729(2) 0.0351(9) Uani 1 1 d .
H4A H 1.366(6) 0.565(5) 0.651(3) 0.059(15) Uiso 1 1 d .
C5 C 1.1549(5) 0.6384(4) 0.7322(2) 0.0310(9) Uani 1 1 d .
H5A H 1.163(5) 0.553(4) 0.7645(19) 0.023(10) Uiso 1 1 d .
C6 C 1.3334(5) 0.7771(5) 0.5626(2) 0.0386(10) Uani 1 1 d .
O1 O 1.3115(5) 0.8740(4) 0.52210(17) 0.0609(10) Uani 1 1 d .
O2 O 1.4584(4) 0.6707(3) 0.55225(15) 0.0421(7) Uani 1 1 d .
C7 C 1.5689(6) 0.6839(6) 0.4894(3) 0.0584(14) Uani 1 1 d .
H7A H 1.6085 0.7598 0.4859 0.070 Uiso 1 1 calc R
H7B H 1.5138 0.6941 0.4508 0.070 Uiso 1 1 calc R
C8 C 1.7055(7) 0.5650(6) 0.4900(3) 0.0688(17) Uani 1 1 d .
H8A H 1.7813 0.5683 0.4477 0.103 Uiso 1 1 calc R
H8B H 1.6640 0.4904 0.4952 0.103 Uiso 1 1 calc R
H8C H 1.7612 0.5577 0.5275 0.103 Uiso 1 1 calc R
C9 C 0.7962(5) 0.6412(4) 0.6688(2) 0.0343(9) Uani 1 1 d .
C10 C 0.6647(5) 0.6543(4) 0.7236(2) 0.0309(9) Uani 1 1 d .
C11 C 0.5619(5) 0.7838(4) 0.7147(2) 0.0301(8) Uani 1 1 d .
C12 C 0.6291(5) 0.8482(4) 0.6528(2) 0.0321(9) Uani 1 1 d .
C13 C 0.7731(5) 0.7609(4) 0.62485(19) 0.0338(9) Uani 1 1 d .
C14 C 0.9289(6) 0.5209(5) 0.6576(3) 0.0521(13) Uani 1 1 d .
H14A H 1.0279 0.5429 0.6342 0.078 Uiso 1 1 calc R
H14B H 0.8979 0.4717 0.6303 0.078 Uiso 1 1 calc R
H14C H 0.9478 0.4693 0.7009 0.078 Uiso 1 1 calc R
C15 C 0.6298(6) 0.5478(4) 0.7770(2) 0.0438(11) Uani 1 1 d .
H15A H 0.5710 0.5835 0.8182 0.066 Uiso 1 1 calc R
H15B H 0.7318 0.4852 0.7859 0.066 Uiso 1 1 calc R
H15C H 0.5641 0.5055 0.7616 0.066 Uiso 1 1 calc R
C16 C 0.4062(5) 0.8381(4) 0.7596(2) 0.0385(10) Uani 1 1 d .
H16A H 0.3972 0.9268 0.7639 0.058 Uiso 1 1 calc R
H16B H 0.4048 0.7866 0.8040 0.058 Uiso 1 1 calc R
H16C H 0.3150 0.8362 0.7401 0.058 Uiso 1 1 calc R
C17 C 0.5493(6) 0.9785(5) 0.6202(2) 0.0443(11) Uani 1 1 d .
H17A H 0.4918 1.0339 0.6548 0.067 Uiso 1 1 calc R
H17B H 0.4723 0.9718 0.5940 0.067 Uiso 1 1 calc R
H17C H 0.6313 1.0152 0.5905 0.067 Uiso 1 1 calc R
C18 C 0.8788(6) 0.7855(6) 0.5588(2) 0.0502(13) Uani 1 1 d .
H18A H 0.9917 0.7395 0.5622 0.075 Uiso 1 1 calc R
H18B H 0.8677 0.8777 0.5475 0.075 Uiso 1 1 calc R
H18C H 0.8459 0.7554 0.5237 0.075 Uiso 1 1 calc R
C19 C 0.7752(5) 0.6986(4) 0.94229(19) 0.0352(9) Uani 1 1 d .
C20 C 0.8362(6) 0.7948(4) 0.95502(19) 0.0358(9) Uani 1 1 d .
C21 C 1.0080(5) 0.7543(4) 0.9392(2) 0.0365(10) Uani 1 1 d .
C22 C 1.0545(5) 0.6328(4) 0.9163(2) 0.0388(10) Uani 1 1 d .
C23 C 0.9116(6) 0.5972(4) 0.9175(2) 0.0401(10) Uani 1 1 d .
C24 C 0.6007(6) 0.7005(6) 0.9560(3) 0.0591(15) Uani 1 1 d .
H24A H 0.5846 0.6426 0.9292 0.089 Uiso 1 1 calc R
H24B H 0.5341 0.7878 0.9441 0.089 Uiso 1 1 calc R
H24C H 0.5694 0.6722 1.0038 0.089 Uiso 1 1 calc R
C25 C 0.7386(8) 0.9126(5) 0.9866(3) 0.0633(16) Uani 1 1 d .
H25A H 0.7944 0.9797 0.9720 0.095 Uiso 1 1 calc R
H25B H 0.7256 0.8918 1.0355 0.095 Uiso 1 1 calc R
H25C H 0.6321 0.9431 0.9728 0.095 Uiso 1 1 calc R
C26 C 1.1197(7) 0.8237(6) 0.9505(3) 0.0611(15) Uani 1 1 d .
H26A H 1.0679 0.9163 0.9447 0.092 Uiso 1 1 calc R
H26B H 1.2202 0.8041 0.9181 0.092 Uiso 1 1 calc R
H26C H 1.1441 0.7961 0.9962 0.092 Uiso 1 1 calc R
C27 C 1.2253(6) 0.5542(6) 0.9003(3) 0.0670(18) Uani 1 1 d .
H27A H 1.2288 0.4825 0.8780 0.100 Uiso 1 1 calc R
H27B H 1.2700 0.5208 0.9419 0.100 Uiso 1 1 calc R
H27C H 1.2891 0.6076 0.8706 0.100 Uiso 1 1 calc R
C28 C 0.9078(9) 0.4683(5) 0.9050(3) 0.0661(17) Uani 1 1 d .
H28A H 0.7960 0.4699 0.9053 0.099 Uiso 1 1 calc R
H28B H 0.9520 0.4020 0.9403 0.099 Uiso 1 1 calc R
H28C H 0.9728 0.4494 0.8613 0.099 Uiso 1 1 calc R
C29 C 0.8198(5) 1.1882(4) 0.6884(2) 0.0346(9) Uani 1 1 d .
C30 C 0.9614(5) 1.1703(4) 0.7168(2) 0.0345(9) Uani 1 1 d .
C31 C 0.9137(6) 1.1735(4) 0.7869(2) 0.0376(10) Uani 1 1 d .
C32 C 0.7421(6) 1.1985(4) 0.8025(2) 0.0397(10) Uani 1 1 d .
C33 C 0.6845(5) 1.2061(4) 0.7424(2) 0.0378(10) Uani 1 1 d .
C34 C 0.8133(7) 1.2069(5) 0.6147(2) 0.0540(13) Uani 1 1 d .
H34A H 0.9195 1.1650 0.5905 0.081 Uiso 1 1 calc R
H34B H 0.7839 1.2987 0.5980 0.081 Uiso 1 1 calc R
H34C H 0.7325 1.1690 0.6075 0.081 Uiso 1 1 calc R
C35 C 1.1283(6) 1.1631(5) 0.6782(3) 0.0510(13) Uani 1 1 d .
H35A H 1.1377 1.1377 0.6342 0.077 Uiso 1 1 calc R
H35B H 1.2081 1.0998 0.7030 0.077 Uiso 1 1 calc R
H35C H 1.1482 1.2473 0.6722 0.077 Uiso 1 1 calc R
C36 C 1.0248(7) 1.1648(5) 0.8350(3) 0.0608(16) Uani 1 1 d .
H36A H 0.9735 1.1419 0.8810 0.091 Uiso 1 1 calc R
H36B H 1.0466 1.2478 0.8311 0.091 Uiso 1 1 calc R
H36C H 1.1266 1.0990 0.8241 0.091 Uiso 1 1 calc R
C37 C 0.6391(8) 1.2232(5) 0.8697(3) 0.0634(16) Uani 1 1 d .
H37A H 0.7033 1.1811 0.9054 0.095 Uiso 1 1 calc R
H37B H 0.5463 1.1889 0.8759 0.095 Uiso 1 1 calc R
H37C H 0.6008 1.3158 0.8717 0.095 Uiso 1 1 calc R
C38 C 0.5091(6) 1.2418(5) 0.7351(3) 0.0602(15) Uani 1 1 d .
H38A H 0.5009 1.2219 0.6919 0.090 Uiso 1 1 calc R
H38B H 0.4607 1.3338 0.7373 0.090 Uiso 1 1 calc R
H38C H 0.4518 1.1930 0.7715 0.090 Uiso 1 1 calc R
H1 H 0.7078 0.7752 0.8178 0.069(17) Uiso 1 1 d R
H2 H 0.9786 0.8868 0.8189 0.068(17) Uiso 1 1 d R
H3 H 0.7983 0.8971 0.8313 0.044(13) Uiso 1 1 d R
H4 H 0.7025 0.9739 0.7446 0.051(14) Uiso 1 1 d R

loop_
_atom_site_aniso_label
_atom_site_aniso_U_11
_atom_site_aniso_U_22
_atom_site_aniso_U_33
_atom_site_aniso_U_23
_atom_site_aniso_U_13
_atom_site_aniso_U_12
Ru1 0.02430(16) 0.02633(16) 0.02461(15) -0.00735(13) -0.00288(11) -0.00688(12)
Ru2 0.02586(17) 0.02660(16) 0.02264(15) -0.00620(12) -0.00249(11) -0.00499(12)
Ru3 0.02716(17) 0.02360(16) 0.02611(16) -0.00685(13) -0.00207(12) -0.00634(12)
N1 0.0275(17) 0.0228(15) 0.0249(15) -0.0039(13) -0.0016(13) -0.0060(13)
C1 0.0208(19) 0.035(2) 0.0281(19) -0.0107(17) -0.0030(15) -0.0077(15)
C2 0.032(2) 0.031(2) 0.0284(19) -0.0059(18) -0.0043(16) -0.0127(17)
C3 0.028(2) 0.049(3) 0.029(2) -0.0163(19) -0.0012(16) -0.0153(18)
C4 0.033(2) 0.037(2) 0.034(2) -0.0125(19) -0.0022(17) -0.0055(18)
C5 0.034(2) 0.026(2) 0.032(2) -0.0079(18) -0.0036(16) -0.0056(16)
C6 0.039(3) 0.047(3) 0.030(2) -0.007(2) -0.0005(18) -0.014(2)
O1 0.063(2) 0.061(2) 0.0390(19) 0.0086(18) 0.0075(17) -0.0102(19)
O2 0.0339(17) 0.0522(19) 0.0344(16) -0.0144(15) 0.0079(13) -0.0077(14)
C7 0.043(3) 0.083(4) 0.041(3) -0.016(3) 0.011(2) -0.014(3)
C8 0.045(3) 0.085(4) 0.072(4) -0.037(3) 0.023(3) -0.017(3)
C9 0.037(2) 0.033(2) 0.038(2) -0.0155(19) -0.0085(18) -0.0079(17)
C10 0.035(2) 0.030(2) 0.036(2) -0.0060(18) -0.0113(17) -0.0159(17)
C11 0.028(2) 0.033(2) 0.033(2) -0.0082(18) -0.0080(16) -0.0098(16)
C12 0.035(2) 0.037(2) 0.030(2) -0.0014(18) -0.0119(17) -0.0154(18)
C13 0.039(2) 0.045(2) 0.0252(19) -0.0098(18) -0.0061(17) -0.0194(19)
C14 0.049(3) 0.046(3) 0.065(3) -0.034(3) -0.009(2) -0.003(2)
C15 0.052(3) 0.033(2) 0.050(3) 0.003(2) -0.012(2) -0.019(2)
C16 0.030(2) 0.046(3) 0.040(2) -0.009(2) -0.0018(18) -0.0117(19)
C17 0.047(3) 0.048(3) 0.040(2) 0.002(2) -0.018(2) -0.013(2)
C18 0.051(3) 0.079(4) 0.030(2) -0.019(2) 0.001(2) -0.030(3)
C19 0.037(2) 0.050(3) 0.0175(17) 0.0009(18) -0.0006(16) -0.018(2)
C20 0.046(3) 0.040(2) 0.0200(18) -0.0073(18) -0.0026(17) -0.0102(19)
C21 0.042(3) 0.046(2) 0.0261(19) 0.0023(19) -0.0097(18) -0.020(2)
C22 0.036(2) 0.042(2) 0.028(2) 0.0023(19) -0.0100(17) 0.0033(19)
C23 0.052(3) 0.040(2) 0.029(2) -0.010(2) -0.0050(19) -0.013(2)
C24 0.044(3) 0.093(4) 0.041(3) 0.007(3) -0.007(2) -0.030(3)
C25 0.083(4) 0.057(3) 0.041(3) -0.022(3) -0.003(3) -0.002(3)
C26 0.072(4) 0.087(4) 0.043(3) 0.002(3) -0.021(3) -0.047(3)
C27 0.049(3) 0.079(4) 0.043(3) 0.003(3) -0.007(2) 0.017(3)
C28 0.119(5) 0.034(3) 0.051(3) 0.003(2) -0.022(3) -0.028(3)
C29 0.034(2) 0.032(2) 0.039(2) -0.0053(19) -0.0052(18) -0.0127(17)
C30 0.036(2) 0.026(2) 0.044(2) -0.0054(19) -0.0018(18) -0.0156(17)
C31 0.050(3) 0.0202(19) 0.048(3) -0.0103(19) -0.017(2) -0.0080(17)
C32 0.049(3) 0.0220(19) 0.044(2) -0.0108(19) 0.001(2) -0.0059(18)
C33 0.033(2) 0.024(2) 0.054(3) -0.004(2) -0.007(2) -0.0055(17)
C34 0.075(4) 0.046(3) 0.040(3) 0.007(2) -0.021(3) -0.015(3)
C35 0.040(3) 0.039(3) 0.072(3) -0.006(3) 0.000(2) -0.015(2)
C36 0.082(4) 0.039(3) 0.077(4) -0.017(3) -0.043(3) -0.014(3)
C37 0.085(4) 0.038(3) 0.054(3) -0.018(3) 0.019(3) -0.012(3)
C38 0.028(3) 0.048(3) 0.101(5) -0.019(3) -0.013(3) 0.001(2)

loop_
_atom_type_symbol
_atom_type_description
_atom_type_scat_dispersion_real
_atom_type_scat_dispersion_imag
_atom_type_scat_source
C C 0.0033 0.0016 'International Tables Vol C Tables 4.2.6.8 and 6.1.1.4'
H H 0.0000 0.0000 'International Tables Vol C Tables 4.2.6.8 and 6.1.1.4'
N N 0.0061 0.0033 'International Tables Vol C Tables 4.2.6.8 and 6.1.1.4'
O O 0.0106 0.0060 'International Tables Vol C Tables 4.2.6.8 and 6.1.1.4'
Ru Ru -1.2594 0.8363 'International Tables Vol C Tables 4.2.6.8 and 6.1.1.4'

loop_
_geom_angle_atom_site_label_1
_geom_angle_atom_site_label_2
_geom_angle_atom_site_label_3
_geom_angle
C11 Ru1 C1 159.38(15)
C11 Ru1 N1 162.03(13)
C1 Ru1 N1 38.41(13)
C11 Ru1 C12 38.75(15)
C1 Ru1 C12 122.36(15)
N1 Ru1 C12 153.19(14)
C11 Ru1 C10 38.73(15)
C1 Ru1 C10 155.20(15)
N1 Ru1 C10 124.60(13)
C12 Ru1 C10 64.03(15)
C11 Ru1 C9 64.04(15)
C1 Ru1 C9 120.10(15)
N1 Ru1 C9 106.73(14)
C12 Ru1 C9 63.27(16)
C10 Ru1 C9 37.69(15)
C11 Ru1 C13 63.86(15)
C1 Ru1 C13 106.10(15)
N1 Ru1 C13 119.23(14)
C12 Ru1 C13 37.48(16)
C10 Ru1 C13 63.22(15)
C9 Ru1 C13 37.67(16)
C11 Ru1 Ru2 126.33(11)
C1 Ru1 Ru2 68.47(10)
N1 Ru1 Ru2 46.37(8)
C12 Ru1 Ru2 159.03(11)
C10 Ru1 Ru2 114.66(11)
C9 Ru1 Ru2 129.86(11)
C13 Ru1 Ru2 162.91(12)
C11 Ru1 Ru3 124.92(11)
C1 Ru1 Ru3 45.45(10)
N1 Ru1 Ru3 68.70(8)
C12 Ru1 Ru3 112.52(11)
C10 Ru1 Ru3 158.83(11)
C9 Ru1 Ru3 161.98(12)
C13 Ru1 Ru3 128.08(11)
Ru2 Ru1 Ru3 60.370(11)
N1 Ru2 C23 114.08(14)
N1 Ru2 C19 149.29(15)
C23 Ru2 C19 39.01(17)
N1 Ru2 C22 104.36(14)
C23 Ru2 C22 38.29(18)
C19 Ru2 C22 64.18(16)
N1 Ru2 C20 163.47(15)
C23 Ru2 C20 64.22(16)
C19 Ru2 C20 37.96(16)
C22 Ru2 C20 63.52(16)
N1 Ru2 C21 125.76(15)
C23 Ru2 C21 63.76(17)
C19 Ru2 C21 63.58(16)
C22 Ru2 C21 37.68(17)
C20 Ru2 C21 37.84(16)
N1 Ru2 Ru1 49.87(9)
C23 Ru2 Ru1 117.91(12)
C19 Ru2 Ru1 120.50(12)
C22 Ru2 Ru1 141.00(13)
C20 Ru2 Ru1 146.47(12)
C21 Ru2 Ru1 175.54(12)
N1 Ru2 Ru3 69.79(8)
C23 Ru2 Ru3 173.49(13)
C19 Ru2 Ru3 135.55(12)
C22 Ru2 Ru3 147.33(13)
C20 Ru2 Ru3 113.69(12)
C21 Ru2 Ru3 118.83(12)
Ru1 Ru2 Ru3 60.007(11)
C1 Ru3 C29 107.95(16)
C1 Ru3 C30 102.36(16)
C29 Ru3 C30 37.77(16)
C1 Ru3 C31 128.12(16)
C29 Ru3 C31 62.77(16)
C30 Ru3 C31 37.29(16)
C1 Ru3 C33 141.24(17)
C29 Ru3 C33 37.61(16)
C30 Ru3 C33 62.32(16)
C31 Ru3 C33 61.88(16)
C1 Ru3 C32 163.99(16)
C29 Ru3 C32 62.20(16)
C30 Ru3 C32 61.94(16)
C31 Ru3 C32 37.07(17)
C33 Ru3 C32 36.50(17)
C1 Ru3 Ru1 49.45(11)
C29 Ru3 Ru1 117.92(11)
C30 Ru3 Ru1 141.75(12)
C31 Ru3 Ru1 177.49(12)
C33 Ru3 Ru1 120.27(12)
C32 Ru3 Ru1 145.43(12)
C1 Ru3 Ru2 69.50(11)
C29 Ru3 Ru2 177.19(11)
C30 Ru3 Ru2 143.18(12)
C31 Ru3 Ru2 119.62(11)
C33 Ru3 Ru2 144.24(12)
C32 Ru3 Ru2 120.56(12)
Ru1 Ru3 Ru2 59.622(12)
C5 N1 C1 119.8(3)
C5 N1 Ru2 130.1(3)
C1 N1 Ru2 109.0(2)
C5 N1 Ru1 121.1(3)
C1 N1 Ru1 70.42(19)
Ru2 N1 Ru1 83.76(11)
C2 C1 N1 116.7(3)
C2 C1 Ru3 130.5(3)
N1 C1 Ru3 111.7(2)
C2 C1 Ru1 119.2(3)
N1 C1 Ru1 71.2(2)
Ru3 C1 Ru1 85.11(14)
C3 C2 C1 121.8(4)
C2 C3 C4 119.9(4)
C2 C3 C6 117.8(4)
C4 C3 C6 122.2(4)
C5 C4 C3 118.3(4)
C4 C5 N1 123.2(4)
O1 C6 O2 123.3(4)
O1 C6 C3 124.4(4)
O2 C6 C3 112.3(4)
C6 O2 C7 114.2(4)
O2 C7 C8 106.7(4)
C10 C9 C13 108.1(4)
C10 C9 C14 125.4(4)
C13 C9 C14 126.4(4)
C10 C9 Ru1 70.0(2)
C13 C9 Ru1 71.4(2)
C14 C9 Ru1 126.8(3)
C9 C10 C11 107.9(3)
C9 C10 C15 125.9(4)
C11 C10 C15 125.9(4)
C9 C10 Ru1 72.3(2)
C11 C10 Ru1 68.9(2)
C15 C10 Ru1 129.3(3)
C12 C11 C10 107.6(4)
C12 C11 C16 126.4(4)
C10 C11 C16 125.9(4)
C12 C11 Ru1 72.2(2)
C10 C11 Ru1 72.3(2)
C16 C11 Ru1 124.4(3)
C13 C12 C11 108.2(3)
C13 C12 C17 126.3(4)
C11 C12 C17 125.1(4)
C13 C12 Ru1 72.8(2)
C11 C12 Ru1 69.1(2)
C17 C12 Ru1 129.3(3)
C12 C13 C9 108.2(4)
C12 C13 C18 126.4(4)
C9 C13 C18 125.3(4)
C12 C13 Ru1 69.7(2)
C9 C13 Ru1 70.9(2)
C18 C13 Ru1 127.8(3)
C20 C19 C23 107.7(4)
C20 C19 C24 125.3(4)
C23 C19 C24 126.9(5)
C20 C19 Ru2 71.8(2)
C23 C19 Ru2 70.1(2)
C24 C19 Ru2 126.0(3)
C19 C20 C21 108.3(4)
C19 C20 C25 126.0(5)
C21 C20 C25 125.4(5)
C19 C20 Ru2 70.3(2)
C21 C20 Ru2 71.6(2)
C25 C20 Ru2 128.7(3)
C22 C21 C20 108.3(4)
C22 C21 C26 126.2(5)
C20 C21 C26 125.3(5)
C22 C21 Ru2 70.6(2)
C20 C21 Ru2 70.6(2)
C26 C21 Ru2 128.5(3)
C21 C22 C23 108.2(4)
C21 C22 C27 124.2(5)
C23 C22 C27 127.4(5)
C21 C22 Ru2 71.7(2)
C23 C22 Ru2 69.7(2)
C27 C22 Ru2 128.4(3)
C22 C23 C19 107.5(4)
C22 C23 C28 125.1(5)
C19 C23 C28 126.8(5)
C22 C23 Ru2 72.0(2)
C19 C23 Ru2 70.9(2)
C28 C23 Ru2 129.5(3)
C30 C29 C33 106.9(4)
C30 C29 C34 125.4(4)
C33 C29 C34 126.9(4)
C30 C29 Ru3 71.1(2)
C33 C29 Ru3 72.3(2)
C34 C29 Ru3 129.4(3)
C31 C30 C29 108.1(4)
C31 C30 C35 125.7(4)
C29 C30 C35 125.9(4)
C31 C30 Ru3 71.5(2)
C29 C30 Ru3 71.1(2)
C35 C30 Ru3 127.8(3)
C30 C31 C32 108.4(4)
C30 C31 C36 125.1(5)
C32 C31 C36 126.2(5)
C30 C31 Ru3 71.2(2)
C32 C31 Ru3 73.3(2)
C36 C31 Ru3 125.8(3)
C33 C32 C31 107.8(4)
C33 C32 C37 125.8(5)
C31 C32 C37 126.2(5)
C33 C32 Ru3 70.9(2)
C31 C32 Ru3 69.6(2)
C37 C32 Ru3 128.7(3)
C32 C33 C29 108.6(4)
C32 C33 C38 125.4(5)
C29 C33 C38 125.7(5)
C32 C33 Ru3 72.6(2)
C29 C33 Ru3 70.1(2)
C38 C33 Ru3 128.4(3)

loop_
_geom_bond_atom_site_label_1
_geom_bond_atom_site_label_2
_geom_bond_distance
Ru1 C11 2.149(4)
Ru1 C1 2.173(4)
Ru1 N1 2.183(3)
Ru1 C12 2.191(4)
Ru1 C10 2.195(4)
Ru1 C9 2.224(4)
Ru1 C13 2.231(4)
Ru1 Ru2 2.8385(5)
Ru1 Ru3 2.8496(5)
Ru2 N1 2.067(3)
Ru2 C23 2.161(4)
Ru2 C19 2.171(4)
Ru2 C22 2.190(4)
Ru2 C20 2.191(4)
Ru2 C21 2.205(4)
Ru2 Ru3 2.8600(5)
Ru3 C1 2.038(4)
Ru3 C29 2.217(4)
Ru3 C30 2.217(4)
Ru3 C31 2.220(4)
Ru3 C33 2.247(4)
Ru3 C32 2.269(4)
N1 C5 1.386(5)
N1 C1 1.433(5)
C1 C2 1.420(5)
C2 C3 1.379(6)
C3 C4 1.430(6)
C3 C6 1.473(6)
C4 C5 1.354(6)
C6 O1 1.217(5)
C6 O2 1.358(5)
O2 C7 1.456(5)
C7 C8 1.485(8)
C9 C10 1.428(6)
C9 C13 1.438(6)
C9 C14 1.495(6)
C10 C11 1.441(6)
C10 C15 1.509(6)
C11 C12 1.441(6)
C11 C16 1.504(6)
C12 C13 1.421(6)
C12 C17 1.493(6)
C13 C18 1.505(6)
C19 C20 1.419(6)
C19 C23 1.446(6)
C19 C24 1.499(6)
C20 C21 1.425(6)
C20 C25 1.501(6)
C21 C22 1.419(6)
C21 C26 1.500(7)
C22 C23 1.427(7)
C22 C27 1.492(6)
C23 C28 1.508(7)
C29 C30 1.435(6)
C29 C33 1.439(6)
C29 C34 1.503(6)
C30 C31 1.418(6)
C30 C35 1.503(6)
C31 C32 1.428(6)
C31 C36 1.509(6)
C32 C33 1.414(7)
C32 C37 1.507(6)
C33 C38 1.508(6)

loop_
_geom_torsion_atom_site_label_1
_geom_torsion_atom_site_label_2
_geom_torsion_atom_site_label_3
_geom_torsion_atom_site_label_4
_geom_torsion
C11 Ru1 Ru2 N1 158.48(17)
C1 Ru1 Ru2 N1 -38.02(16)
C12 Ru1 Ru2 N1 -163.3(3)
C10 Ru1 Ru2 N1 115.19(17)
C9 Ru1 Ru2 N1 73.87(18)
C13 Ru1 Ru2 N1 36.4(4)
Ru3 Ru1 Ru2 N1 -87.99(11)
C11 Ru1 Ru2 C23 59.4(2)
C1 Ru1 Ru2 C23 -137.08(18)
N1 Ru1 Ru2 C23 -99.06(18)
C12 Ru1 Ru2 C23 97.6(3)
C10 Ru1 Ru2 C23 16.13(19)
C9 Ru1 Ru2 C23 -25.2(2)
C13 Ru1 Ru2 C23 -62.7(4)
Ru3 Ru1 Ru2 C23 172.95(14)
C11 Ru1 Ru2 C19 14.5(2)
C1 Ru1 Ru2 C19 178.03(18)
N1 Ru1 Ru2 C19 -143.95(18)
C12 Ru1 Ru2 C19 52.7(3)
C10 Ru1 Ru2 C19 -28.76(19)
C9 Ru1 Ru2 C19 -70.1(2)
C13 Ru1 Ru2 C19 -107.6(4)
Ru3 Ru1 Ru2 C19 128.06(14)
C11 Ru1 Ru2 C22 100.2(2)
C1 Ru1 Ru2 C22 -96.3(2)
N1 Ru1 Ru2 C22 -58.3(2)
C12 Ru1 Ru2 C22 138.4(4)
C10 Ru1 Ru2 C22 56.9(2)
C9 Ru1 Ru2 C22 15.6(2)
C13 Ru1 Ru2 C22 -21.9(4)
Ru3 Ru1 Ru2 C22 -146.3(2)
C11 Ru1 Ru2 C20 -25.3(3)
C1 Ru1 Ru2 C20 138.2(2)
N1 Ru1 Ru2 C20 176.2(2)
C12 Ru1 Ru2 C20 12.9(4)
C10 Ru1 Ru2 C20 -68.6(2)
C9 Ru1 Ru2 C20 -109.9(3)
C13 Ru1 Ru2 C20 -147.4(4)
Ru3 Ru1 Ru2 C20 88.2(2)
C11 Ru1 Ru2 C21 170.3(15)
C1 Ru1 Ru2 C21 -26.2(15)
N1 Ru1 Ru2 C21 11.8(15)
C12 Ru1 Ru2 C21 -151.5(16)
C10 Ru1 Ru2 C21 127.0(15)
C9 Ru1 Ru2 C21 85.7(15)
C13 Ru1 Ru2 C21 48.2(16)
Ru3 Ru1 Ru2 C21 -76.1(15)
C11 Ru1 Ru2 Ru3 -113.53(13)
C1 Ru1 Ru2 Ru3 49.97(11)
N1 Ru1 Ru2 Ru3 87.99(11)
C12 Ru1 Ru2 Ru3 -75.4(3)
C10 Ru1 Ru2 Ru3 -156.82(12)
C9 Ru1 Ru2 Ru3 161.86(15)
C13 Ru1 Ru2 Ru3 124.4(4)
C11 Ru1 Ru3 C1 -156.14(19)
N1 Ru1 Ru3 C1 37.21(17)
C12 Ru1 Ru3 C1 -113.88(19)
C10 Ru1 Ru3 C1 170.1(3)
C9 Ru1 Ru3 C1 -41.3(4)
C13 Ru1 Ru3 C1 -73.9(2)
Ru2 Ru1 Ru3 C1 88.13(14)
C11 Ru1 Ru3 C29 -65.82(18)
C1 Ru1 Ru3 C29 90.32(19)
N1 Ru1 Ru3 C29 127.52(15)
C12 Ru1 Ru3 C29 -23.56(17)
C10 Ru1 Ru3 C29 -99.6(3)
C9 Ru1 Ru3 C29 49.0(4)
C13 Ru1 Ru3 C29 16.40(19)
Ru2 Ru1 Ru3 C29 178.45(13)
C11 Ru1 Ru3 C30 -105.2(2)
C1 Ru1 Ru3 C30 50.9(2)
N1 Ru1 Ru3 C30 88.1(2)
C12 Ru1 Ru3 C30 -63.0(2)
C10 Ru1 Ru3 C30 -139.0(3)
C9 Ru1 Ru3 C30 9.6(4)
C13 Ru1 Ru3 C30 -23.0(2)
Ru2 Ru1 Ru3 C30 139.05(19)
C11 Ru1 Ru3 C31 -171(3)
C1 Ru1 Ru3 C31 -15(3)
N1 Ru1 Ru3 C31 22(3)
C12 Ru1 Ru3 C31 -129(3)
C10 Ru1 Ru3 C31 155(3)
C9 Ru1 Ru3 C31 -56(3)
C13 Ru1 Ru3 C31 -89(3)
Ru2 Ru1 Ru3 C31 73(3)
C11 Ru1 Ru3 C33 -22.60(19)
C1 Ru1 Ru3 C33 133.5(2)
N1 Ru1 Ru3 C33 170.74(16)
C12 Ru1 Ru3 C33 19.66(18)
C10 Ru1 Ru3 C33 -56.3(3)
C9 Ru1 Ru3 C33 92.3(4)
C13 Ru1 Ru3 C33 59.6(2)
Ru2 Ru1 Ru3 C33 -138.33(14)
C11 Ru1 Ru3 C32 14.9(2)
C1 Ru1 Ru3 C32 171.0(3)
N1 Ru1 Ru3 C32 -151.8(2)
C12 Ru1 Ru3 C32 57.2(2)
C10 Ru1 Ru3 C32 -18.8(4)
C9 Ru1 Ru3 C32 129.8(4)
C13 Ru1 Ru3 C32 97.1(3)
Ru2 Ru1 Ru3 C32 -100.8(2)
C11 Ru1 Ru3 Ru2 115.73(13)
C1 Ru1 Ru3 Ru2 -88.13(14)
N1 Ru1 Ru3 Ru2 -50.93(8)
C12 Ru1 Ru3 Ru2 157.99(12)
C10 Ru1 Ru3 Ru2 82.0(3)
C9 Ru1 Ru3 Ru2 -129.4(4)
C13 Ru1 Ru3 Ru2 -162.05(15)
N1 Ru2 Ru3 C1 0.34(15)
C23 Ru2 Ru3 C1 -127.2(10)
C19 Ru2 Ru3 C1 -158.6(2)
C22 Ru2 Ru3 C1 85.5(2)
C20 Ru2 Ru3 C1 162.91(17)
C21 Ru2 Ru3 C1 120.89(18)
Ru1 Ru2 Ru3 C1 -54.17(11)
N1 Ru2 Ru3 C29 25(2)
C23 Ru2 Ru3 C29 -102(2)
C19 Ru2 Ru3 C29 -134(2)
C22 Ru2 Ru3 C29 110(2)
C20 Ru2 Ru3 C29 -172(2)
C21 Ru2 Ru3 C29 146(2)
Ru1 Ru2 Ru3 C29 -29(2)
N1 Ru2 Ru3 C30 -82.9(2)
C23 Ru2 Ru3 C30 149.6(10)
C19 Ru2 Ru3 C30 118.2(3)
C22 Ru2 Ru3 C30 2.3(3)
C20 Ru2 Ru3 C30 79.7(2)
C21 Ru2 Ru3 C30 37.7(2)
Ru1 Ru2 Ru3 C30 -137.39(19)
N1 Ru2 Ru3 C31 -122.72(17)
C23 Ru2 Ru3 C31 109.7(10)
C19 Ru2 Ru3 C31 78.4(2)
C22 Ru2 Ru3 C31 -37.6(3)
C20 Ru2 Ru3 C31 39.8(2)
C21 Ru2 Ru3 C31 -2.2(2)
Ru1 Ru2 Ru3 C31 -177.23(15)
N1 Ru2 Ru3 C33 155.2(2)
C23 Ru2 Ru3 C33 27.7(10)
C19 Ru2 Ru3 C33 -3.7(3)
C22 Ru2 Ru3 C33 -119.6(3)
C20 Ru2 Ru3 C33 -42.2(2)
C21 Ru2 Ru3 C33 -84.2(2)
Ru1 Ru2 Ru3 C33 100.7(2)
N1 Ru2 Ru3 C32 -165.81(18)
C23 Ru2 Ru3 C32 66.6(10)
C19 Ru2 Ru3 C32 35.3(2)
C22 Ru2 Ru3 C32 -80.7(3)
C20 Ru2 Ru3 C32 -3.2(2)
C21 Ru2 Ru3 C32 -45.3(2)
Ru1 Ru2 Ru3 C32 139.67(15)
N1 Ru2 Ru3 Ru1 54.51(9)
C23 Ru2 Ru3 Ru1 -73.0(10)
C19 Ru2 Ru3 Ru1 -104.39(17)
C22 Ru2 Ru3 Ru1 139.7(2)
C20 Ru2 Ru3 Ru1 -142.92(13)
C21 Ru2 Ru3 Ru1 175.05(14)
C23 Ru2 N1 C5 -18.8(4)
C19 Ru2 N1 C5 -42.8(5)
C22 Ru2 N1 C5 20.5(4)
C20 Ru2 N1 C5 61.5(7)
C21 Ru2 N1 C5 55.2(4)
Ru1 Ru2 N1 C5 -125.9(4)
Ru3 Ru2 N1 C5 166.8(4)
C23 Ru2 N1 C1 173.9(2)
C19 Ru2 N1 C1 149.9(3)
C22 Ru2 N1 C1 -146.8(3)
C20 Ru2 N1 C1 -105.8(5)
C21 Ru2 N1 C1 -112.1(3)
Ru1 Ru2 N1 C1 66.8(2)
Ru3 Ru2 N1 C1 -0.5(2)
C23 Ru2 N1 Ru1 107.08(16)
C19 Ru2 N1 Ru1 83.2(3)
C22 Ru2 N1 Ru1 146.45(15)
C20 Ru2 N1 Ru1 -172.6(5)
C21 Ru2 N1 Ru1 -178.87(14)
Ru3 Ru2 N1 Ru1 -67.27(7)
C11 Ru1 N1 C5 60.3(6)
C1 Ru1 N1 C5 -113.6(4)
C12 Ru1 N1 C5 -59.5(4)
C10 Ru1 N1 C5 41.2(3)
C9 Ru1 N1 C5 4.0(3)
C13 Ru1 N1 C5 -34.8(3)
Ru2 Ru1 N1 C5 133.6(3)
Ru3 Ru1 N1 C5 -157.5(3)
C11 Ru1 N1 C1 173.9(4)
C12 Ru1 N1 C1 54.1(4)
C10 Ru1 N1 C1 154.8(2)
C9 Ru1 N1 C1 117.6(2)
C13 Ru1 N1 C1 78.8(2)
Ru2 Ru1 N1 C1 -112.7(2)
Ru3 Ru1 N1 C1 -43.92(18)
C11 Ru1 N1 Ru2 -73.4(5)
C1 Ru1 N1 Ru2 112.7(2)
C12 Ru1 N1 Ru2 166.9(3)
C10 Ru1 N1 Ru2 -92.44(16)
C9 Ru1 N1 Ru2 -129.65(13)
C13 Ru1 N1 Ru2 -168.48(13)
Ru3 Ru1 N1 Ru2 68.81(7)
C5 N1 C1 C2 1.4(5)
Ru2 N1 C1 C2 170.2(3)
Ru1 N1 C1 C2 -114.0(3)
C5 N1 C1 Ru3 -168.1(3)
Ru2 N1 C1 Ru3 0.7(3)
Ru1 N1 C1 Ru3 76.54(18)
C5 N1 C1 Ru1 115.3(3)
Ru2 N1 C1 Ru1 -75.86(16)
C29 Ru3 C1 C2 13.1(4)
C30 Ru3 C1 C2 -25.7(4)
C31 Ru3 C1 C2 -56.0(4)
C33 Ru3 C1 C2 35.2(5)
C32 Ru3 C1 C2 -36.5(8)
Ru1 Ru3 C1 C2 124.9(4)
Ru2 Ru3 C1 C2 -168.1(4)
C29 Ru3 C1 N1 -179.3(2)
C30 Ru3 C1 N1 142.0(3)
C31 Ru3 C1 N1 111.7(3)
C33 Ru3 C1 N1 -157.2(2)
C32 Ru3 C1 N1 131.2(6)
Ru1 Ru3 C1 N1 -67.5(2)
Ru2 Ru3 C1 N1 -0.5(2)
C29 Ru3 C1 Ru1 -111.75(14)
C30 Ru3 C1 Ru1 -150.53(14)
C31 Ru3 C1 Ru1 179.17(15)
C33 Ru3 C1 Ru1 -89.7(2)
C32 Ru3 C1 Ru1 -161.3(5)
Ru2 Ru3 C1 Ru1 67.00(9)
C11 Ru1 C1 C2 -64.0(6)
N1 Ru1 C1 C2 110.7(4)
C12 Ru1 C1 C2 -43.7(4)
C10 Ru1 C1 C2 54.1(5)
C9 Ru1 C1 C2 32.0(4)
C13 Ru1 C1 C2 -6.3(4)
Ru2 Ru1 C1 C2 156.5(3)
Ru3 Ru1 C1 C2 -134.4(4)
C11 Ru1 C1 N1 -174.7(4)
C12 Ru1 C1 N1 -154.4(2)
C10 Ru1 C1 N1 -56.6(4)
C9 Ru1 C1 N1 -78.7(2)
C13 Ru1 C1 N1 -117.0(2)
Ru2 Ru1 C1 N1 45.86(17)
Ru3 Ru1 C1 N1 114.9(2)
C11 Ru1 C1 Ru3 70.4(4)
N1 Ru1 C1 Ru3 -114.9(2)
C12 Ru1 C1 Ru3 90.72(18)
C10 Ru1 C1 Ru3 -171.5(3)
C9 Ru1 C1 Ru3 166.35(14)
C13 Ru1 C1 Ru3 128.07(15)
Ru2 Ru1 C1 Ru3 -69.06(9)
N1 C1 C2 C3 -5.0(6)
Ru3 C1 C2 C3 162.1(3)
Ru1 C1 C2 C3 -87.4(4)
C1 C2 C3 C4 4.3(6)
C1 C2 C3 C6 -175.8(4)
C2 C3 C4 C5 0.3(6)
C6 C3 C4 C5 -179.6(4)
C3 C4 C5 N1 -4.1(6)
C1 N1 C5 C4 3.2(6)
Ru2 N1 C5 C4 -162.9(3)
Ru1 N1 C5 C4 87.1(5)
C2 C3 C6 O1 -3.1(7)
C4 C3 C6 O1 176.8(5)
C2 C3 C6 O2 176.0(4)
C4 C3 C6 O2 -4.1(6)
O1 C6 O2 C7 2.5(7)
C3 C6 O2 C7 -176.7(4)
C6 O2 C7 C8 174.1(4)
C11 Ru1 C9 C10 -37.9(2)
C1 Ru1 C9 C10 165.0(2)
N1 Ru1 C9 C10 125.5(2)
C12 Ru1 C9 C10 -81.4(3)
C13 Ru1 C9 C10 -118.1(4)
Ru2 Ru1 C9 C10 79.0(3)
Ru3 Ru1 C9 C10 -162.1(3)
C11 Ru1 C9 C13 80.1(3)
C1 Ru1 C9 C13 -76.9(3)
N1 Ru1 C9 C13 -116.4(2)
C12 Ru1 C9 C13 36.7(2)
C10 Ru1 C9 C13 118.1(4)
Ru2 Ru1 C9 C13 -162.98(19)
Ru3 Ru1 C9 C13 -44.0(5)
C11 Ru1 C9 C14 -157.8(5)
C1 Ru1 C9 C14 45.1(5)
N1 Ru1 C9 C14 5.6(4)
C12 Ru1 C9 C14 158.7(5)
C10 Ru1 C9 C14 -119.9(5)
C13 Ru1 C9 C14 122.0(5)
Ru2 Ru1 C9 C14 -41.0(5)
Ru3 Ru1 C9 C14 78.0(6)
C13 C9 C10 C11 -1.7(4)
C14 C9 C10 C11 -178.4(4)
Ru1 C9 C10 C11 60.0(3)
C13 C9 C10 C15 172.3(4)
C14 C9 C10 C15 -4.5(7)
Ru1 C9 C10 C15 -126.1(4)
C13 C9 C10 Ru1 -61.6(3)
C14 C9 C10 Ru1 121.6(4)
C11 Ru1 C10 C9 118.0(3)
C1 Ru1 C10 C9 -32.2(5)
N1 Ru1 C10 C9 -71.3(3)
C12 Ru1 C10 C9 79.2(3)
C13 Ru1 C10 C9 37.2(2)
Ru2 Ru1 C10 C9 -124.0(2)
Ru3 Ru1 C10 C9 164.7(2)
C1 Ru1 C10 C11 -150.2(3)
N1 Ru1 C10 C11 170.7(2)
C12 Ru1 C10 C11 -38.8(2)
C9 Ru1 C10 C11 -118.0(3)
C13 Ru1 C10 C11 -80.8(3)
Ru2 Ru1 C10 C11 118.0(2)
Ru3 Ru1 C10 C11 46.7(4)
C11 Ru1 C10 C15 -119.8(5)
C1 Ru1 C10 C15 90.0(5)
N1 Ru1 C10 C15 51.0(5)
C12 Ru1 C10 C15 -158.6(5)
C9 Ru1 C10 C15 122.2(5)
C13 Ru1 C10 C15 159.4(5)
Ru2 Ru1 C10 C15 -1.8(4)
Ru3 Ru1 C10 C15 -73.0(5)
C9 C10 C11 C12 1.9(4)
C15 C10 C11 C12 -172.0(4)
Ru1 C10 C11 C12 64.1(3)
C9 C10 C11 C16 177.8(4)
C15 C10 C11 C16 3.9(7)
Ru1 C10 C11 C16 -120.1(4)
C9 C10 C11 Ru1 -62.1(3)
C15 C10 C11 Ru1 124.0(4)
C1 Ru1 C11 C12 27.9(5)
N1 Ru1 C11 C12 -141.3(4)
C10 Ru1 C11 C12 -115.8(3)
C9 Ru1 C11 C12 -78.9(3)
C13 Ru1 C11 C12 -36.8(2)
Ru2 Ru1 C11 C12 159.31(19)
Ru3 Ru1 C11 C12 82.9(2)
C1 Ru1 C11 C10 143.7(4)
N1 Ru1 C11 C10 -25.5(6)
C12 Ru1 C11 C10 115.8(3)
C9 Ru1 C11 C10 36.9(2)
C13 Ru1 C11 C10 79.0(3)
Ru2 Ru1 C11 C10 -84.9(2)
Ru3 Ru1 C11 C10 -161.29(19)
C1 Ru1 C11 C16 -94.4(5)
N1 Ru1 C11 C16 96.4(5)
C12 Ru1 C11 C16 -122.4(4)
C10 Ru1 C11 C16 121.8(4)
C9 Ru1 C11 C16 158.7(4)
C13 Ru1 C11 C16 -159.1(4)
Ru2 Ru1 C11 C16 37.0(4)
Ru3 Ru1 C11 C16 -39.5(4)
C10 C11 C12 C13 -1.5(4)
C16 C11 C12 C13 -177.3(4)
Ru1 C11 C12 C13 62.7(3)
C10 C11 C12 C17 171.8(4)
C16 C11 C12 C17 -4.0(7)
Ru1 C11 C12 C17 -124.0(4)
C10 C11 C12 Ru1 -64.2(3)
C16 C11 C12 Ru1 120.0(4)
C11 Ru1 C12 C13 -117.9(3)
C1 Ru1 C12 C13 73.3(3)
N1 Ru1 C12 C13 36.7(4)
C10 Ru1 C12 C13 -79.1(3)
C9 Ru1 C12 C13 -36.9(2)
Ru2 Ru1 C12 C13 -170.6(2)
Ru3 Ru1 C12 C13 123.8(2)
C1 Ru1 C12 C11 -168.7(2)
N1 Ru1 C12 C11 154.7(3)
C10 Ru1 C12 C11 38.8(2)
C9 Ru1 C12 C11 81.0(3)
C13 Ru1 C12 C11 117.9(3)
Ru2 Ru1 C12 C11 -52.7(4)
Ru3 Ru1 C12 C11 -118.3(2)
C11 Ru1 C12 C17 118.8(5)
C1 Ru1 C12 C17 -49.9(4)
N1 Ru1 C12 C17 -86.5(5)
C10 Ru1 C12 C17 157.6(4)
C9 Ru1 C12 C17 -160.1(4)
C13 Ru1 C12 C17 -123.2(5)
Ru2 Ru1 C12 C17 66.2(5)
Ru3 Ru1 C12 C17 0.6(4)
C11 C12 C13 C9 0.5(5)
C17 C12 C13 C9 -172.7(4)
Ru1 C12 C13 C9 60.8(3)
C11 C12 C13 C18 177.1(4)
C17 C12 C13 C18 3.9(7)
Ru1 C12 C13 C18 -122.7(4)
C11 C12 C13 Ru1 -60.3(3)
C17 C12 C13 Ru1 126.5(4)
C10 C9 C13 C12 0.7(5)
C14 C9 C13 C12 177.4(4)
Ru1 C9 C13 C12 -60.0(3)
C10 C9 C13 C18 -175.9(4)
C14 C9 C13 C18 0.8(7)
Ru1 C9 C13 C18 123.3(4)
C10 C9 C13 Ru1 60.8(3)
C14 C9 C13 Ru1 -122.6(4)
C11 Ru1 C13 C12 38.0(2)
C1 Ru1 C13 C12 -122.6(2)
N1 Ru1 C13 C12 -162.0(2)
C10 Ru1 C13 C12 81.5(3)
C9 Ru1 C13 C12 118.7(3)
Ru2 Ru1 C13 C12 168.6(3)
Ru3 Ru1 C13 C12 -77.2(2)
C11 Ru1 C13 C9 -80.7(3)
C1 Ru1 C13 C9 118.7(2)
N1 Ru1 C13 C9 79.3(3)
C12 Ru1 C13 C9 -118.7(3)
C10 Ru1 C13 C9 -37.2(2)
Ru2 Ru1 C13 C9 49.9(5)
Ru3 Ru1 C13 C9 164.2(2)
C11 Ru1 C13 C18 159.0(5)
C1 Ru1 C13 C18 -1.7(5)
N1 Ru1 C13 C18 -41.0(5)
C12 Ru1 C13 C18 121.0(5)
C10 Ru1 C13 C18 -157.5(5)
C9 Ru1 C13 C18 -120.4(5)
Ru2 Ru1 C13 C18 -70.5(6)
Ru3 Ru1 C13 C18 43.8(5)
N1 Ru2 C19 C20 153.4(3)
C23 Ru2 C19 C20 117.3(4)
C22 Ru2 C19 C20 79.3(3)
C21 Ru2 C19 C20 37.2(3)
Ru1 Ru2 C19 C20 -144.9(2)
Ru3 Ru2 C19 C20 -68.1(3)
N1 Ru2 C19 C23 36.0(4)
C22 Ru2 C19 C23 -38.0(3)
C20 Ru2 C19 C23 -117.3(4)
C21 Ru2 C19 C23 -80.2(3)
Ru1 Ru2 C19 C23 97.8(2)
Ru3 Ru2 C19 C23 174.6(2)
N1 Ru2 C19 C24 -85.7(5)
C23 Ru2 C19 C24 -121.8(6)
C22 Ru2 C19 C24 -159.8(5)
C20 Ru2 C19 C24 120.9(6)
C21 Ru2 C19 C24 158.1(5)
Ru1 Ru2 C19 C24 -23.9(5)
Ru3 Ru2 C19 C24 52.9(5)
C23 C19 C20 C21 -0.6(4)
C24 C19 C20 C21 176.4(4)
Ru2 C19 C20 C21 -61.8(3)
C23 C19 C20 C25 -174.7(4)
C24 C19 C20 C25 2.3(7)
Ru2 C19 C20 C25 124.1(4)
C23 C19 C20 Ru2 61.3(3)
C24 C19 C20 Ru2 -121.7(4)
N1 Ru2 C20 C19 -126.4(5)
C23 Ru2 C20 C19 -38.4(3)
C22 Ru2 C20 C19 -81.2(3)
C21 Ru2 C20 C19 -118.1(4)
Ru1 Ru2 C20 C19 63.9(3)
Ru3 Ru2 C20 C19 134.8(2)
N1 Ru2 C20 C21 -8.3(6)
C23 Ru2 C20 C21 79.7(3)
C19 Ru2 C20 C21 118.1(4)
C22 Ru2 C20 C21 36.9(3)
Ru1 Ru2 C20 C21 -178.04(19)
Ru3 Ru2 C20 C21 -107.1(2)
N1 Ru2 C20 C25 112.8(6)
C23 Ru2 C20 C25 -159.2(5)
C19 Ru2 C20 C25 -120.8(6)
C22 Ru2 C20 C25 158.0(5)
C21 Ru2 C20 C25 121.1(6)
Ru1 Ru2 C20 C25 -57.0(6)
Ru3 Ru2 C20 C25 14.0(5)
C19 C20 C21 C22 0.2(5)
C25 C20 C21 C22 174.3(4)
Ru2 C20 C21 C22 -60.8(3)
C19 C20 C21 C26 -175.0(4)
C25 C20 C21 C26 -0.9(7)
Ru2 C20 C21 C26 124.0(4)
C19 C20 C21 Ru2 61.0(3)
C25 C20 C21 Ru2 -124.9(4)
N1 Ru2 C21 C22 -64.4(3)
C23 Ru2 C21 C22 37.5(3)
C19 Ru2 C21 C22 81.2(3)
C20 Ru2 C21 C22 118.5(4)
Ru1 Ru2 C21 C22 -75.5(16)
Ru3 Ru2 C21 C22 -149.2(2)
N1 Ru2 C21 C20 177.1(2)
C23 Ru2 C21 C20 -81.0(3)
C19 Ru2 C21 C20 -37.3(3)
C22 Ru2 C21 C20 -118.5(4)
Ru1 Ru2 C21 C20 166.0(14)
Ru3 Ru2 C21 C20 92.2(2)
N1 Ru2 C21 C26 57.0(5)
C23 Ru2 C21 C26 158.8(5)
C19 Ru2 C21 C26 -157.4(5)
C22 Ru2 C21 C26 121.3(6)
C20 Ru2 C21 C26 -120.1(6)
Ru1 Ru2 C21 C26 45.8(18)
Ru3 Ru2 C21 C26 -27.9(5)
C20 C21 C22 C23 0.3(5)
C26 C21 C22 C23 175.5(4)
Ru2 C21 C22 C23 -60.5(3)
C20 C21 C22 C27 -174.7(4)
C26 C21 C22 C27 0.5(7)
Ru2 C21 C22 C27 124.5(4)
C20 C21 C22 Ru2 60.8(3)
C26 C21 C22 Ru2 -124.1(4)
N1 Ru2 C22 C21 130.9(2)
C23 Ru2 C22 C21 -118.2(4)
C19 Ru2 C22 C21 -79.5(3)
C20 Ru2 C22 C21 -37.0(3)
Ru1 Ru2 C22 C21 173.13(19)
Ru3 Ru2 C22 C21 56.1(3)
N1 Ru2 C22 C23 -110.8(3)
C19 Ru2 C22 C23 38.7(3)
C20 Ru2 C22 C23 81.2(3)
C21 Ru2 C22 C23 118.2(4)
Ru1 Ru2 C22 C23 -68.6(3)
Ru3 Ru2 C22 C23 174.33(19)
N1 Ru2 C22 C27 11.4(5)
C23 Ru2 C22 C27 122.2(6)
C19 Ru2 C22 C27 161.0(6)
C20 Ru2 C22 C27 -156.6(6)
C21 Ru2 C22 C27 -119.5(6)
Ru1 Ru2 C22 C27 53.6(6)
Ru3 Ru2 C22 C27 -63.4(6)
C21 C22 C23 C19 -0.7(5)
C27 C22 C23 C19 174.1(4)
Ru2 C22 C23 C19 -62.4(3)
C21 C22 C23 C28 -172.2(4)
C27 C22 C23 C28 2.5(7)
Ru2 C22 C23 C28 126.0(5)
C21 C22 C23 Ru2 61.7(3)
C27 C22 C23 Ru2 -123.5(5)
C20 C19 C23 C22 0.8(5)
C24 C19 C23 C22 -176.2(4)
Ru2 C19 C23 C22 63.1(3)
C20 C19 C23 C28 172.2(4)
C24 C19 C23 C28 -4.8(7)
Ru2 C19 C23 C28 -125.5(5)
C20 C19 C23 Ru2 -62.3(3)
C24 C19 C23 Ru2 120.7(4)
N1 Ru2 C23 C22 82.7(3)
C19 Ru2 C23 C22 -116.6(4)
C20 Ru2 C23 C22 -79.2(3)
C21 Ru2 C23 C22 -36.9(3)
Ru1 Ru2 C23 C22 138.4(2)
Ru3 Ru2 C23 C22 -151.9(9)
N1 Ru2 C23 C19 -160.8(2)
C22 Ru2 C23 C19 116.6(4)
C20 Ru2 C23 C19 37.4(2)
C21 Ru2 C23 C19 79.7(3)
Ru1 Ru2 C23 C19 -105.0(2)
Ru3 Ru2 C23 C19 -35.4(12)
N1 Ru2 C23 C28 -38.4(6)
C19 Ru2 C23 C28 122.4(6)
C22 Ru2 C23 C28 -121.1(6)
C20 Ru2 C23 C28 159.7(6)
C21 Ru2 C23 C28 -158.0(6)
Ru1 Ru2 C23 C28 17.4(6)
Ru3 Ru2 C23 C28 87.0(11)
C1 Ru3 C29 C30 -87.1(3)
C31 Ru3 C29 C30 37.2(3)
C33 Ru3 C29 C30 115.6(4)
C32 Ru3 C29 C30 79.2(3)
Ru1 Ru3 C29 C30 -140.1(2)
Ru2 Ru3 C29 C30 -112(2)
C1 Ru3 C29 C33 157.3(3)
C30 Ru3 C29 C33 -115.6(4)
C31 Ru3 C29 C33 -78.4(3)
C32 Ru3 C29 C33 -36.4(3)
Ru1 Ru3 C29 C33 104.3(2)
Ru2 Ru3 C29 C33 133(2)
C1 Ru3 C29 C34 33.7(5)
C30 Ru3 C29 C34 120.8(5)
C31 Ru3 C29 C34 157.9(5)
C33 Ru3 C29 C34 -123.6(5)
C32 Ru3 C29 C34 -160.1(5)
Ru1 Ru3 C29 C34 -19.3(5)
Ru2 Ru3 C29 C34 9(3)
C33 C29 C30 C31 1.7(4)
C34 C29 C30 C31 172.3(4)
Ru3 C29 C30 C31 -62.2(3)
C33 C29 C30 C35 -172.6(4)
C34 C29 C30 C35 -2.0(7)
Ru3 C29 C30 C35 123.5(4)
C33 C29 C30 Ru3 63.9(3)
C34 C29 C30 Ru3 -125.5(4)
C1 Ru3 C30 C31 -139.1(3)
C29 Ru3 C30 C31 117.5(4)
C33 Ru3 C30 C31 79.1(3)
C32 Ru3 C30 C31 37.6(3)
Ru1 Ru3 C30 C31 -176.21(19)
Ru2 Ru3 C30 C31 -66.9(3)
C1 Ru3 C30 C29 103.4(3)
C31 Ru3 C30 C29 -117.5(4)
C33 Ru3 C30 C29 -38.4(3)
C32 Ru3 C30 C29 -79.9(3)
Ru1 Ru3 C30 C29 66.3(3)
Ru2 Ru3 C30 C29 175.65(19)
C1 Ru3 C30 C35 -17.8(5)
C29 Ru3 C30 C35 -121.2(5)
C31 Ru3 C30 C35 121.3(5)
C33 Ru3 C30 C35 -159.6(5)
C32 Ru3 C30 C35 158.9(5)
Ru1 Ru3 C30 C35 -54.9(5)
Ru2 Ru3 C30 C35 54.4(5)
C29 C30 C31 C32 -2.3(5)
C35 C30 C31 C32 171.9(4)
Ru3 C30 C31 C32 -64.4(3)
C29 C30 C31 C36 -176.9(4)
C35 C30 C31 C36 -2.6(7)
Ru3 C30 C31 C36 121.1(4)
C29 C30 C31 Ru3 62.0(3)
C35 C30 C31 Ru3 -123.7(4)
C1 Ru3 C31 C30 54.4(3)
C29 Ru3 C31 C30 -37.7(2)
C33 Ru3 C31 C30 -80.3(3)
C32 Ru3 C31 C30 -116.8(4)
Ru1 Ru3 C31 C30 69(3)
Ru2 Ru3 C31 C30 140.7(2)
C1 Ru3 C31 C32 171.2(2)
C29 Ru3 C31 C32 79.1(3)
C30 Ru3 C31 C32 116.8(4)
C33 Ru3 C31 C32 36.4(3)
Ru1 Ru3 C31 C32 -174(3)
Ru2 Ru3 C31 C32 -102.6(2)
C1 Ru3 C31 C36 -65.9(5)
C29 Ru3 C31 C36 -158.0(5)
C30 Ru3 C31 C36 -120.3(6)
C33 Ru3 C31 C36 159.4(5)
C32 Ru3 C31 C36 122.9(6)
Ru1 Ru3 C31 C36 -51(3)
Ru2 Ru3 C31 C36 20.4(5)
C30 C31 C32 C33 2.1(5)
C36 C31 C32 C33 176.6(4)
Ru3 C31 C32 C33 -60.9(3)
C30 C31 C32 C37 -173.3(4)
C36 C31 C32 C37 1.1(7)
Ru3 C31 C32 C37 123.7(4)
C30 C31 C32 Ru3 63.0(3)
C36 C31 C32 Ru3 -122.5(4)
C1 Ru3 C32 C33 92.5(6)
C29 Ru3 C32 C33 37.5(2)
C30 Ru3 C32 C33 80.5(3)
C31 Ru3 C32 C33 118.3(4)
Ru1 Ru3 C32 C33 -62.1(3)
Ru2 Ru3 C32 C33 -141.9(2)
C1 Ru3 C32 C31 -25.8(7)
C29 Ru3 C32 C31 -80.8(3)
C30 Ru3 C32 C31 -37.8(3)
C33 Ru3 C32 C31 -118.3(4)
Ru1 Ru3 C32 C31 179.56(19)
Ru2 Ru3 C32 C31 99.8(2)
C1 Ru3 C32 C37 -146.4(6)
C29 Ru3 C32 C37 158.6(6)
C30 Ru3 C32 C37 -158.4(6)
C31 Ru3 C32 C37 -120.6(6)
C33 Ru3 C32 C37 121.1(6)
Ru1 Ru3 C32 C37 58.9(6)
Ru2 Ru3 C32 C37 -20.8(5)
C31 C32 C33 C29 -1.1(5)
C37 C32 C33 C29 174.4(4)
Ru3 C32 C33 C29 -61.2(3)
C31 C32 C33 C38 -174.7(4)
C37 C32 C33 C38 0.7(7)
Ru3 C32 C33 C38 125.2(4)
C31 C32 C33 Ru3 60.1(3)
C37 C32 C33 Ru3 -124.5(4)
C30 C29 C33 C32 -0.4(5)
C34 C29 C33 C32 -170.8(4)
Ru3 C29 C33 C32 62.8(3)
C30 C29 C33 C38 173.3(4)
C34 C29 C33 C38 2.8(7)
Ru3 C29 C33 C38 -123.6(4)
C30 C29 C33 Ru3 -63.1(3)
C34 C29 C33 Ru3 126.4(5)
C1 Ru3 C33 C32 -153.9(3)
C29 Ru3 C33 C32 -118.0(4)
C30 Ru3 C33 C32 -79.4(3)
C31 Ru3 C33 C32 -37.0(3)
Ru1 Ru3 C33 C32 144.5(2)
Ru2 Ru3 C33 C32 65.5(3)
C1 Ru3 C33 C29 -35.9(4)
C30 Ru3 C33 C29 38.6(2)
C31 Ru3 C33 C29 81.0(3)
C32 Ru3 C33 C29 118.0(4)
Ru1 Ru3 C33 C29 -97.5(2)
Ru2 Ru3 C33 C29 -176.48(18)
C1 Ru3 C33 C38 84.4(5)
C29 Ru3 C33 C38 120.3(6)
C30 Ru3 C33 C38 158.9(5)
C31 Ru3 C33 C38 -158.7(5)
C32 Ru3 C33 C38 -121.7(6)
Ru1 Ru3 C33 C38 22.8(5)
Ru2 Ru3 C33 C38 -56.2(6)
